data_4511957
loop_
_publ_author_name
'Pan, Jie'
'Jiang, Fei-Long'
'Wu, Ming-Yan'
'Chen, Lian'
'Gai, Yan-Li'
'Bawaked, Salem M.'
'Mokhtar, Mohamed'
'AL-Thabaiti, Shaeel A.'
'Hong, Mao-Chun'

_publ_section_title
;
 A Series of d10Metal Clusters Constructed by
 2,6-Bis[3-(pyrazin-2-yl)-1,2,4-triazolyl]pyridine: Crystal Structures and
 Unusual Luminescences
;
_journal_issue 10
_journal_name_full 'Crystal Growth &amp; Design'
_journal_page_first 5011
_journal_paper_doi 10.1021/cg500574x
_journal_volume 14
_journal_year 2014
_chemical_formula_sum 'C208 H130 Ag18 N132 O34'
_chemical_formula_weight 6964.10
_chemical_name_systematic
; 
 ? 
;
_space_group_IT_number 68
_symmetry_cell_setting orthorhombic
_symmetry_space_group_name_Hall '-C 2a 2ac'
_symmetry_space_group_name_H-M 'C c c a :2'
_atom_sites_solution_hydrogens geom
_atom_sites_solution_primary direct
_atom_sites_solution_secondary difmap
_audit_creation_method SHELXL-97
_cell_angle_alpha 90.00
_cell_angle_beta 90.00
_cell_angle_gamma 90.00
_cell_formula_units_Z 4
_cell_length_a 20.2466(3)
_cell_length_b 29.3207(4)
_cell_length_c 43.1643(6)
_cell_measurement_reflns_used 12001
_cell_measurement_temperature 100(2)
_cell_measurement_theta_max 71.8390
_cell_measurement_theta_min 4.0460
_cell_volume 25624.2(6)
_computing_cell_refinement 'CrysAlisPro, Agilent Technologies,Version 1.171.36.28 (release 01-02-2013 CrysAlis171 .NET)'
_computing_data_collection 'CrysAlisPro, Agilent Technologies,Version 1.171.36.28 (release 01-02-2013 CrysAlis171 .NET)'
_computing_data_reduction 'CrysAlisPro, Agilent Technologies,Version 1.171.36.28 (release 01-02-2013 CrysAlis171 .NET)'
_computing_molecular_graphics SHELXTL
_computing_publication_material SHELXTL
_computing_structure_refinement 'SHELXL-97 (Sheldrick, 1997)'
_computing_structure_solution 'SHELXS-97 (Sheldrick, 1990)'
_diffrn_ambient_temperature 100(2)
_diffrn_measured_fraction_theta_full 0.989
_diffrn_measured_fraction_theta_max 0.989
_diffrn_measurement_device_type 'SuperNova, Dual, Cu at zero, Atlas'
_diffrn_measurement_method '\w scans'
_diffrn_radiation_monochromator graphite
_diffrn_radiation_source 'fine-focus sealed tube'
_diffrn_radiation_type CuK\a
_diffrn_radiation_wavelength 1.54184
_diffrn_reflns_av_R_equivalents 0.0275
_diffrn_reflns_av_sigmaI/netI 0.0331
_diffrn_reflns_limit_h_max 24
_diffrn_reflns_limit_h_min -22
_diffrn_reflns_limit_k_max 35
_diffrn_reflns_limit_k_min -21
_diffrn_reflns_limit_l_max 51
_diffrn_reflns_limit_l_min -33
_diffrn_reflns_number 25481
_diffrn_reflns_theta_full 67.50
_diffrn_reflns_theta_max 67.50
_diffrn_reflns_theta_min 3.64
_diffrn_standards_decay_% 0
_diffrn_standards_interval_count 0
_diffrn_standards_number 0
_exptl_absorpt_coefficient_mu 11.545
_exptl_absorpt_correction_T_max 0.2763
_exptl_absorpt_correction_T_min 0.2061
_exptl_absorpt_correction_type multi-scan
_exptl_absorpt_process_details
'CrysAlisPro, Agilent Technologies,Version 1.171.36.28 (release 01-02-2013 CrysAlis171 .NET)'
_exptl_crystal_colour colorless
_exptl_crystal_density_diffrn 1.805
_exptl_crystal_density_method 'not measured'
_exptl_crystal_description block
_exptl_crystal_F_000 13680
_exptl_crystal_size_max 0.20
_exptl_crystal_size_mid 0.15
_exptl_crystal_size_min 0.15
_refine_diff_density_max 1.551
_refine_diff_density_min -1.402
_refine_diff_density_rms 0.165
_refine_ls_extinction_method none
_refine_ls_goodness_of_fit_ref 1.064
_refine_ls_hydrogen_treatment constr
_refine_ls_matrix_type full
_refine_ls_number_parameters 871
_refine_ls_number_reflns 11435
_refine_ls_number_restraints 0
_refine_ls_restrained_S_all 1.064
_refine_ls_R_factor_all 0.0877
_refine_ls_R_factor_gt 0.0781
_refine_ls_shift/su_max 0.002
_refine_ls_shift/su_mean 0.000
_refine_ls_structure_factor_coef Fsqd
_refine_ls_weighting_details 'calc w=1/[\s^2^(Fo^2^)+(0.0991P)^2^+994.7899P] where P=(Fo^2^+2Fc^2^)/3'
_refine_ls_weighting_scheme calc
_refine_ls_wR_factor_gt 0.2205
_refine_ls_wR_factor_ref 0.2289
_reflns_number_gt 10057
_reflns_number_total 11435
_reflns_threshold_expression >2sigma(I)
_cod_data_source_file cg500574x_si_002.cif
_cod_data_source_block 5
_cod_depositor_comments 'Adding full bibliography for 4511953--4511957.cif.'
_cod_original_sg_symbol_H-M Ccca
_cod_database_code 4511957

loop_
_symmetry_equiv_pos_as_xyz
'x, y, z'
'-x, -y+1/2, z'
'x, -y+1/2, -z+1/2'
'-x, y, -z+1/2'
'x+1/2, y+1/2, z'
'-x+1/2, -y+1, z'
'x+1/2, -y+1, -z+1/2'
'-x+1/2, y+1/2, -z+1/2'
'-x, -y, -z'
'x, y-1/2, -z'
'-x, y-1/2, z-1/2'
'x, -y, z-1/2'
'-x+1/2, -y+1/2, -z'
'x+1/2, y, -z'
'-x+1/2, y, z-1/2'
'x+1/2, -y+1/2, z-1/2'

loop_
_atom_site_label
_atom_site_type_symbol
_atom_site_fract_x
_atom_site_fract_y
_atom_site_fract_z
_atom_site_U_iso_or_equiv
_atom_site_adp_type
_atom_site_occupancy
_atom_site_symmetry_multiplicity
_atom_site_calc_flag
_atom_site_refinement_flags
Ag2 Ag 0.72139(4) 0.45247(2) 0.421832(16) 0.03093(19) Uani 1 1 d .
Ag1 Ag 0.67426(4) 0.45949(3) 0.486658(19) 0.0426(2) Uani 1 1 d .
Ag5 Ag 0.42617(6) 0.7500 0.2500 0.0405(3) Uani 1 2 d S
Ag3 Ag 0.77482(4) 0.43390(3) 0.35889(2) 0.0472(3) Uani 1 1 d .
Ag4 Ag 0.42000(4) 0.71164(3) 0.185434(19) 0.0457(2) Uani 1 1 d .
N20 N 0.6529(4) 0.5130(3) 0.36812(19) 0.0340(19) Uani 1 1 d .
N19 N 0.6495(4) 0.4785(3) 0.38909(18) 0.0313(18) Uani 1 1 d .
N16 N 0.6689(5) 0.3851(3) 0.4851(2) 0.040(2) Uani 1 1 d .
N4 N 0.8348(4) 0.4689(3) 0.47333(19) 0.0322(18) Uani 1 1 d .
N26 N 0.4818(5) 0.6852(3) 0.30490(19) 0.038(2) Uani 1 1 d .
N5 N 0.8014(4) 0.4400(3) 0.45374(19) 0.0287(17) Uani 1 1 d .
N9 N 0.7056(5) 0.3785(3) 0.3567(2) 0.047(3) Uani 1 1 d .
N27 N 0.4358(4) 0.6942(3) 0.28276(18) 0.0315(18) Uani 1 1 d .
N1 N 0.9015(6) 0.5018(4) 0.5255(2) 0.053(3) Uani 1 1 d .
N31 N 0.3199(5) 0.7363(3) 0.1837(2) 0.047(2) Uani 1 1 d .
N28 N 0.3224(4) 0.6942(3) 0.2453(2) 0.039(2) Uani 1 1 d .
N14 N 0.6448(6) 0.3130(3) 0.4795(3) 0.064(4) Uani 1 1 d .
N7 N 0.6180(6) 0.3376(5) 0.3421(4) 0.076(4) Uani 1 1 d .
N17 N 0.6130(4) 0.4026(3) 0.42406(19) 0.0326(19) Uani 1 1 d .
C27 C 0.5153(6) 0.3924(4) 0.3929(3) 0.052(3) Uani 1 1 d .
H27 H 0.4883 0.4022 0.3761 0.062 Uiso 1 1 calc R
C21 C 0.7454(6) 0.3789(6) 0.5311(3) 0.064(4) Uani 1 1 d .
N30 N 0.2129(6) 0.7501(5) 0.1928(3) 0.062(3) Uani 1 1 d .
N18 N 0.5597(4) 0.4754(3) 0.3602(2) 0.038(2) Uani 1 1 d .
N6 N 0.7643(4) 0.3670(3) 0.4169(2) 0.038(2) Uani 1 1 d .
C6 C 0.8277(5) 0.3984(3) 0.4587(2) 0.034(2) Uani 1 1 d .
N2 N 1.0225(7) 0.4634(5) 0.5399(3) 0.083(5) Uani 1 1 d .
N23 N 0.4965(6) 0.5839(4) 0.3930(3) 0.063(3) Uani 1 1 d .
N22 N 0.6338(5) 0.5696(3) 0.3181(2) 0.045(2) Uani 1 1 d .
N3 N 0.8747(5) 0.3988(3) 0.4803(2) 0.042(2) Uani 1 1 d .
H3A H 0.8984 0.3758 0.4873 0.051 Uiso 1 1 calc R
C5 C 0.8769(6) 0.4423(4) 0.4887(2) 0.040(2) Uani 1 1 d .
C24 C 0.5942(6) 0.3661(3) 0.4411(3) 0.042(3) Uani 1 1 d .
C28 C 0.5740(5) 0.4157(4) 0.4008(2) 0.037(2) Uani 1 1 d .
C41 C 0.3235(6) 0.6674(4) 0.2710(2) 0.040(2) Uani 1 1 d .
C26 C 0.4984(8) 0.3539(5) 0.4111(4) 0.069(4) Uani 1 1 d .
H26 H 0.4593 0.3371 0.4068 0.082 Uiso 1 1 calc R
N12 N 0.7454(7) 0.4229(5) 0.5337(3) 0.069(3) Uani 1 1 d .
N25 N 0.3942(5) 0.6394(3) 0.3136(2) 0.042(2) Uani 1 1 d .
C42 C 0.2677(7) 0.6441(5) 0.2808(3) 0.057(3) Uani 1 1 d .
H42 H 0.2691 0.6253 0.2987 0.069 Uiso 1 1 calc R
C30 C 0.5981(5) 0.5101(3) 0.3514(2) 0.032(2) Uani 1 1 d .
N24 N 0.5489(5) 0.6522(4) 0.3559(2) 0.052(3) Uani 1 1 d .
C8 C 0.8125(6) 0.3140(4) 0.4538(4) 0.052(3) Uani 1 1 d .
H8 H 0.8397 0.3097 0.4715 0.063 Uiso 1 1 calc R
C3 C 0.9824(7) 0.4431(5) 0.5198(4) 0.063(4) Uani 1 1 d .
H3 H 0.9954 0.4151 0.5105 0.075 Uiso 1 1 calc R
C34 C 0.6218(7) 0.5964(4) 0.2936(3) 0.052(3) Uani 1 1 d .
H34 H 0.6550 0.6172 0.2870 0.062 Uiso 1 1 calc R
C46 C 0.2674(6) 0.7280(5) 0.2020(3) 0.047(3) Uani 1 1 d .
C29 C 0.5935(5) 0.4562(3) 0.3834(2) 0.034(2) Uani 1 1 d .
C23 C 0.6371(6) 0.3554(4) 0.4678(3) 0.044(3) Uani 1 1 d .
C7 C 0.8013(6) 0.3579(4) 0.4424(3) 0.041(3) Uani 1 1 d .
C45 C 0.2659(6) 0.6977(4) 0.2295(3) 0.048(3) Uani 1 1 d .
C37 C 0.4639(7) 0.5992(5) 0.3680(3) 0.060(4) Uani 1 1 d .
H37 H 0.4224 0.5862 0.3627 0.072 Uiso 1 1 calc R
C11 C 0.7376(6) 0.3311(4) 0.4027(3) 0.046(3) Uani 1 1 d .
C39 C 0.4552(6) 0.6524(4) 0.3227(2) 0.041(2) Uani 1 1 d .
N8 N 0.6449(7) 0.3167(4) 0.3673(3) 0.068(4) Uani 1 1 d .
C38 C 0.4903(6) 0.6341(4) 0.3496(3) 0.044(3) Uani 1 1 d .
C10 C 0.7473(7) 0.2860(4) 0.4139(4) 0.064(4) Uani 1 1 d .
H10 H 0.7277 0.2611 0.4032 0.077 Uiso 1 1 calc R
N15 N 0.6867(6) 0.3144(4) 0.5048(4) 0.075(4) Uani 1 1 d .
N29 N 0.2319(6) 0.7740(4) 0.1672(3) 0.064(3) Uani 1 1 d .
C22 C 0.7018(6) 0.3587(4) 0.5080(3) 0.056(4) Uani 1 1 d .
C4 C 0.9221(6) 0.4622(4) 0.5123(3) 0.045(3) Uani 1 1 d .
C14 C 0.6430(7) 0.4059(6) 0.3109(4) 0.066(4) Uani 1 1 d .
C47 C 0.2949(7) 0.7653(4) 0.1624(3) 0.052(3) Uani 1 1 d .
C44 C 0.2095(7) 0.6755(5) 0.2377(3) 0.062(4) Uani 1 1 d .
H44 H 0.1707 0.6785 0.2255 0.075 Uiso 1 1 calc R
C40 C 0.3840(6) 0.6664(4) 0.2888(2) 0.040(2) Uani 1 1 d .
O1 O 0.4510(7) 0.3271(4) 0.4972(3) 0.097(4) Uani 1 1 d .
H1A H 0.4317 0.3028 0.4924 0.116 Uiso 1 1 d R
N21 N 0.5159(7) 0.5669(5) 0.2850(3) 0.070(4) Uani 1 1 d .
C48 C 0.3316(8) 0.7840(5) 0.1367(3) 0.064(4) Uani 1 1 d .
C25 C 0.5389(7) 0.3410(4) 0.4352(3) 0.058(4) Uani 1 1 d .
H25 H 0.5285 0.3150 0.4475 0.070 Uiso 1 1 calc R
C1 C 0.9420(8) 0.5190(6) 0.5472(3) 0.067(4) Uani 1 1 d .
H1 H 0.9281 0.5451 0.5585 0.080 Uiso 1 1 calc R
C31 C 0.5854(6) 0.5408(4) 0.3255(3) 0.043(3) Uani 1 1 d .
C32 C 0.5268(7) 0.5394(5) 0.3087(3) 0.058(3) Uani 1 1 d .
H32 H 0.4938 0.5180 0.3144 0.069 Uiso 1 1 calc R
N13 N 0.8249(7) 0.3704(7) 0.5706(4) 0.098(6) Uani 1 1 d .
C36 C 0.5551(9) 0.6018(6) 0.3983(3) 0.070(4) Uani 1 1 d .
H36 H 0.5805 0.5902 0.4150 0.084 Uiso 1 1 calc R
C49 C 0.3382(10) 0.8358(7) 0.0953(3) 0.081(5) Uani 1 1 d .
H49 H 0.3199 0.8597 0.0832 0.098 Uiso 1 1 calc R
C12 C 0.6969(7) 0.3419(4) 0.3757(3) 0.055(4) Uani 1 1 d .
C13 C 0.6548(6) 0.3745(5) 0.3363(3) 0.054(3) Uani 1 1 d .
C35 C 0.5814(8) 0.6363(6) 0.3806(3) 0.066(4) Uani 1 1 d .
H35 H 0.6229 0.6491 0.3860 0.079 Uiso 1 1 calc R
C33 C 0.5635(8) 0.5950(6) 0.2777(3) 0.068(4) Uani 1 1 d .
H33 H 0.5573 0.6151 0.2608 0.081 Uiso 1 1 calc R
C9 C 0.7847(7) 0.2780(4) 0.4397(4) 0.063(4) Uani 1 1 d .
H9 H 0.7908 0.2479 0.4475 0.076 Uiso 1 1 calc R
C18 C 0.7871(8) 0.4400(10) 0.5553(4) 0.103(8) Uani 1 1 d .
H18 H 0.7888 0.4722 0.5574 0.124 Uiso 1 1 calc R
C17 C 0.5865(9) 0.4009(7) 0.2948(4) 0.081(5) Uani 1 1 d .
H17 H 0.5558 0.3774 0.2995 0.097 Uiso 1 1 calc R
C43 C 0.2094(8) 0.6488(6) 0.2638(4) 0.073(5) Uani 1 1 d .
H43 H 0.1701 0.6337 0.2702 0.088 Uiso 1 1 calc R
N32 N 0.3064(9) 0.8205(6) 0.1199(4) 0.099(3) Uani 1 1 d .
N33 N 0.4221(9) 0.7816(6) 0.1047(4) 0.099(3) Uani 1 1 d .
C50 C 0.3925(13) 0.8187(9) 0.0882(4) 0.103(7) Uani 1 1 d .
H50 H 0.4155 0.8309 0.0708 0.123 Uiso 1 1 calc R
C19 C 0.8272(11) 0.4147(9) 0.5744(5) 0.109(8) Uani 1 1 d .
H19 H 0.8549 0.4286 0.5895 0.131 Uiso 1 1 calc R
C51 C 0.3894(12) 0.7660(8) 0.1302(5) 0.099(3) Uani 1 1 d .
C2 C 1.0018(9) 0.5006(6) 0.5538(3) 0.075(5) Uani 1 1 d .
H2 H 1.0293 0.5150 0.5686 0.090 Uiso 1 1 calc R
C20 C 0.7891(10) 0.3501(7) 0.5497(4) 0.088(6) Uani 1 1 d .
H20 H 0.7911 0.3180 0.5467 0.106 Uiso 1 1 calc R
N10 N 0.6881(9) 0.4378(8) 0.3048(4) 0.111(4) Uani 1 1 d .
O9 O 0.1308(11) 0.8264(7) 0.1425(5) 0.180(10) Uani 1 1 d .
O6 O 0.4142(9) 0.4775(8) 0.3606(7) 0.217(14) Uani 1 1 d .
O5 O 0.5066(15) 0.3090(11) 0.3142(8) 0.283(19) Uani 1 1 d .
O7 O 0.3131(14) 0.5255(16) 0.3882(7) 0.146(16) Uani 0.50 1 d P
N11 N 0.5754(10) 0.4309(8) 0.2716(5) 0.111(4) Uani 1 1 d .
C15 C 0.6774(14) 0.4665(8) 0.2798(6) 0.107(7) Uani 1 1 d .
C16 C 0.6202(17) 0.4620(10) 0.2642(5) 0.122(9) Uani 1 1 d .
H16 H 0.6116 0.4818 0.2473 0.146 Uiso 1 1 calc R
C52 C 0.4914(11) 0.3198(13) 0.5240(6) 0.165(15) Uani 1 1 d .
H52A H 0.5275 0.2989 0.5189 0.248 Uiso 1 1 calc R
H52B H 0.4645 0.3066 0.5407 0.248 Uiso 1 1 calc R
H52C H 0.5099 0.3490 0.5310 0.248 Uiso 1 1 calc R
O2 O 0.6055(7) 0.2348(3) 0.4553(4) 0.110(5) Uani 1 1 d .
O3 O 0.5737(8) 0.2446(5) 0.3922(5) 0.136(7) Uani 1 1 d .
O8 O 0.330(2) 0.5522(13) 0.3201(12) 0.49(5) Uani 1 1 d .
O4 O 0.4126(8) 0.2553(9) 0.2822(5) 0.176(9) Uani 1 1 d .

loop_
_atom_site_aniso_label
_atom_site_aniso_U_11
_atom_site_aniso_U_22
_atom_site_aniso_U_33
_atom_site_aniso_U_23
_atom_site_aniso_U_13
_atom_site_aniso_U_12
Ag2 0.0338(4) 0.0266(3) 0.0324(4) 0.0021(3) 0.0002(3) -0.0058(3)
Ag1 0.0495(5) 0.0341(4) 0.0444(5) 0.0125(3) 0.0195(4) 0.0165(4)
Ag5 0.0547(7) 0.0452(6) 0.0217(5) 0.0036(4) 0.000 0.000
Ag3 0.0426(5) 0.0380(4) 0.0612(5) -0.0188(4) 0.0161(4) -0.0173(4)
Ag4 0.0465(5) 0.0505(5) 0.0403(5) -0.0115(4) -0.0013(3) 0.0103(4)
N20 0.037(5) 0.033(4) 0.032(4) 0.004(3) -0.005(4) -0.009(4)
N19 0.038(5) 0.026(4) 0.030(4) 0.001(3) 0.001(3) -0.011(4)
N16 0.041(5) 0.032(5) 0.047(5) 0.015(4) 0.019(4) 0.013(4)
N4 0.040(5) 0.027(4) 0.030(4) 0.001(3) -0.008(4) 0.006(4)
N26 0.047(5) 0.041(5) 0.025(4) 0.005(4) 0.000(4) -0.003(4)
N5 0.029(4) 0.020(4) 0.037(4) 0.003(3) 0.001(3) 0.008(3)
N9 0.033(5) 0.051(6) 0.057(6) -0.031(5) 0.016(4) -0.015(4)
N27 0.032(4) 0.038(4) 0.025(4) -0.002(3) -0.006(3) -0.001(4)
N1 0.066(7) 0.058(6) 0.035(5) -0.009(5) -0.020(5) 0.018(6)
N31 0.054(6) 0.047(6) 0.040(5) -0.015(4) -0.021(5) 0.015(5)
N28 0.038(5) 0.044(5) 0.034(5) -0.015(4) -0.010(4) 0.004(4)
N14 0.053(7) 0.031(5) 0.108(10) 0.027(6) 0.046(7) 0.007(5)
N7 0.046(7) 0.087(9) 0.095(10) -0.049(8) 0.018(7) -0.044(7)
N17 0.039(5) 0.023(4) 0.037(5) -0.003(3) 0.015(4) -0.006(4)
C27 0.042(7) 0.056(7) 0.057(7) -0.008(6) 0.006(5) -0.033(6)
C21 0.031(6) 0.107(13) 0.052(8) 0.050(8) -0.001(6) 0.004(7)
N30 0.062(7) 0.073(7) 0.050(6) -0.014(6) -0.022(5) 0.025(6)
N18 0.027(4) 0.048(5) 0.039(5) -0.005(4) -0.005(4) -0.009(4)
N6 0.031(5) 0.021(4) 0.061(6) -0.010(4) 0.020(4) 0.000(3)
C6 0.038(6) 0.024(5) 0.039(5) 0.004(4) 0.011(4) 0.007(4)
N2 0.090(10) 0.071(8) 0.089(10) 0.002(7) -0.063(8) 0.021(7)
N23 0.062(7) 0.082(8) 0.046(6) 0.030(6) -0.003(5) -0.009(6)
N22 0.050(6) 0.049(5) 0.035(5) 0.014(4) -0.011(4) -0.007(5)
N3 0.044(5) 0.037(5) 0.046(5) 0.011(4) 0.004(4) 0.024(4)
C5 0.056(7) 0.033(5) 0.030(5) 0.005(4) 0.005(5) 0.011(5)
C24 0.047(6) 0.017(4) 0.063(7) -0.001(5) 0.025(6) -0.006(4)
C28 0.038(6) 0.037(5) 0.038(6) -0.006(4) 0.008(4) -0.014(5)
C41 0.042(6) 0.044(6) 0.034(5) -0.015(5) -0.007(5) -0.003(5)
C26 0.065(9) 0.051(8) 0.090(11) -0.009(8) 0.015(8) -0.034(7)
N12 0.065(8) 0.095(10) 0.048(6) 0.019(7) 0.003(6) 0.021(7)
N25 0.050(6) 0.043(5) 0.034(5) 0.003(4) -0.003(4) -0.013(4)
C42 0.058(8) 0.064(8) 0.050(7) -0.010(6) -0.005(6) -0.018(7)
C30 0.024(5) 0.035(5) 0.037(5) -0.002(4) -0.004(4) -0.004(4)
N24 0.046(6) 0.072(7) 0.036(5) 0.018(5) -0.002(4) -0.017(5)
C8 0.030(6) 0.030(6) 0.097(10) 0.010(6) 0.015(6) 0.004(5)
C3 0.066(9) 0.048(7) 0.074(9) 0.007(7) -0.027(7) 0.022(7)
C34 0.056(8) 0.053(7) 0.046(7) 0.021(6) -0.018(6) -0.015(6)
C46 0.042(7) 0.059(7) 0.041(6) -0.018(6) -0.012(5) 0.009(6)
C29 0.034(5) 0.034(5) 0.033(5) -0.005(4) 0.004(4) -0.010(4)
C23 0.041(6) 0.030(5) 0.061(7) 0.017(5) 0.035(6) 0.009(5)
C7 0.035(6) 0.027(5) 0.061(7) 0.006(5) 0.019(5) 0.005(4)
C45 0.059(8) 0.050(7) 0.035(6) -0.020(5) -0.014(5) 0.019(6)
C37 0.062(8) 0.076(9) 0.043(7) 0.031(7) -0.001(6) -0.016(7)
C11 0.045(7) 0.031(6) 0.063(8) -0.017(5) 0.020(6) -0.009(5)
C39 0.048(7) 0.042(6) 0.032(5) 0.009(5) -0.001(5) -0.005(5)
N8 0.071(8) 0.055(7) 0.078(9) -0.028(6) 0.010(7) -0.031(6)
C38 0.041(6) 0.057(7) 0.036(6) 0.010(5) -0.001(5) -0.009(5)
C10 0.056(8) 0.026(6) 0.111(12) -0.030(7) 0.031(8) -0.018(6)
N15 0.048(7) 0.062(8) 0.116(11) 0.057(8) 0.016(7) 0.017(6)
N29 0.064(8) 0.076(8) 0.053(7) -0.019(6) -0.027(6) 0.030(6)
C22 0.047(7) 0.045(7) 0.075(9) 0.039(6) 0.034(7) 0.020(6)
C4 0.054(7) 0.046(6) 0.036(6) 0.007(5) -0.007(5) 0.010(6)
C14 0.039(7) 0.093(11) 0.067(9) -0.051(9) 0.012(6) -0.015(7)
C47 0.063(8) 0.059(7) 0.033(6) -0.022(5) -0.026(6) 0.027(6)
C44 0.050(8) 0.079(10) 0.058(8) -0.024(7) -0.011(6) -0.008(7)
C40 0.044(6) 0.043(6) 0.034(5) -0.010(5) -0.009(5) -0.002(5)
O1 0.109(10) 0.074(8) 0.108(10) -0.017(7) 0.034(8) -0.008(7)
N21 0.067(8) 0.096(10) 0.046(6) 0.012(6) -0.021(6) 0.003(7)
C48 0.084(11) 0.069(9) 0.041(7) -0.010(6) -0.032(7) 0.014(8)
C25 0.069(9) 0.036(6) 0.069(9) 0.007(6) 0.020(7) -0.018(6)
C1 0.075(10) 0.081(10) 0.044(7) -0.012(7) -0.022(7) 0.024(8)
C31 0.047(7) 0.048(6) 0.034(6) 0.009(5) -0.010(5) -0.005(5)
C32 0.053(7) 0.081(9) 0.039(6) 0.009(6) -0.022(6) -0.013(7)
N13 0.053(8) 0.143(16) 0.098(11) 0.039(11) -0.032(8) -0.033(10)
C36 0.084(11) 0.086(11) 0.039(7) 0.026(7) -0.018(7) -0.007(9)
C49 0.101(14) 0.107(14) 0.037(7) 0.025(8) -0.015(8) 0.026(11)
C12 0.057(8) 0.034(6) 0.076(9) -0.028(6) 0.027(7) -0.021(6)
C13 0.037(6) 0.071(9) 0.054(8) -0.028(7) 0.009(5) -0.019(6)
C35 0.066(9) 0.090(11) 0.041(7) 0.029(7) -0.019(6) -0.005(8)
C33 0.080(11) 0.079(10) 0.044(7) 0.016(7) -0.022(7) 0.007(9)
C9 0.051(8) 0.033(6) 0.107(13) 0.000(7) 0.009(8) 0.003(6)
C18 0.056(9) 0.21(3) 0.045(8) 0.014(12) -0.008(7) 0.028(12)
C17 0.075(11) 0.122(15) 0.047(8) -0.013(9) -0.016(8) -0.012(10)
C43 0.059(9) 0.098(12) 0.062(9) -0.014(9) -0.003(7) -0.029(9)
N32 0.110(8) 0.101(7) 0.086(7) -0.004(6) -0.029(6) 0.023(6)
N33 0.110(8) 0.101(7) 0.086(7) -0.004(6) -0.029(6) 0.023(6)
C50 0.129(19) 0.134(19) 0.045(9) -0.003(10) -0.010(11) -0.024(16)
C19 0.090(15) 0.14(2) 0.097(15) 0.029(14) -0.040(12) -0.042(15)
C51 0.110(8) 0.101(7) 0.086(7) -0.004(6) -0.029(6) 0.023(6)
C2 0.099(12) 0.066(9) 0.060(8) -0.004(7) -0.041(9) 0.026(9)
C20 0.097(14) 0.077(11) 0.091(13) 0.042(10) 0.001(11) -0.031(10)
N10 0.095(9) 0.140(12) 0.096(9) -0.039(9) 0.000(7) 0.002(9)
O9 0.185(19) 0.158(17) 0.20(2) -0.029(15) -0.116(16) 0.097(15)
O6 0.081(12) 0.18(2) 0.39(4) 0.13(2) -0.037(17) -0.039(13)
O5 0.21(3) 0.27(3) 0.37(4) -0.19(3) -0.07(3) -0.06(2)
O7 0.084(19) 0.27(4) 0.083(18) 0.08(2) 0.038(15) 0.03(2)
N11 0.095(9) 0.140(12) 0.096(9) -0.039(9) 0.000(7) 0.002(9)
C15 0.13(2) 0.102(16) 0.091(16) -0.012(13) 0.012(14) 0.008(15)
C16 0.16(3) 0.13(2) 0.070(13) -0.010(13) 0.003(16) 0.05(2)
C52 0.070(14) 0.32(5) 0.102(17) 0.05(2) -0.019(13) 0.04(2)
O2 0.096(9) 0.035(5) 0.199(16) 0.001(7) 0.029(10) -0.005(6)
O3 0.133(13) 0.067(8) 0.207(18) -0.038(10) 0.053(12) -0.058(9)
O8 0.49(7) 0.33(5) 0.65(8) 0.38(6) -0.39(6) -0.27(5)
O4 0.069(10) 0.26(3) 0.20(2) 0.027(19) 0.019(11) -0.030(13)

loop_
_atom_type_symbol
_atom_type_description
_atom_type_scat_dispersion_real
_atom_type_scat_dispersion_imag
_atom_type_scat_source
C C 0.0181 0.0091 'International Tables Vol C Tables 4.2.6.8 and 6.1.1.4'
H H 0.0000 0.0000 'International Tables Vol C Tables 4.2.6.8 and 6.1.1.4'
Ag Ag 0.1306 4.2820 'International Tables Vol C Tables 4.2.6.8 and 6.1.1.4'
N N 0.0311 0.0180 'International Tables Vol C Tables 4.2.6.8 and 6.1.1.4'
O O 0.0492 0.0322 'International Tables Vol C Tables 4.2.6.8 and 6.1.1.4'

loop_
_geom_angle_atom_site_label_1
_geom_angle_atom_site_label_2
_geom_angle_atom_site_label_3
_geom_angle
_geom_angle_site_symmetry_1
_geom_angle_site_symmetry_3
N5 Ag2 N19 168.5(3) . .
N5 Ag2 N17 120.5(3) . .
N19 Ag2 N17 70.2(3) . .
N5 Ag2 Ag1 69.6(2) . .
N19 Ag2 Ag1 112.0(2) . .
N17 Ag2 Ag1 74.72(18) . .
N5 Ag2 Ag3 106.2(2) . .
N19 Ag2 Ag3 73.3(2) . .
N17 Ag2 Ag3 103.55(18) . .
Ag1 Ag2 Ag3 172.84(4) . .
N5 Ag2 Ag2 82.4(2) . 6_655
N19 Ag2 Ag2 86.1(2) . 6_655
N17 Ag2 Ag2 146.20(19) . 6_655
Ag1 Ag2 Ag2 93.41(2) . 6_655
Ag3 Ag2 Ag2 91.68(2) . 6_655
N4 Ag1 N16 161.3(4) 6_655 .
N4 Ag1 N1 72.1(3) 6_655 6_655
N16 Ag1 N1 115.9(3) . 6_655
N4 Ag1 Ag2 81.1(2) 6_655 .
N16 Ag1 Ag2 85.3(2) . .
N1 Ag1 Ag2 148.0(2) 6_655 .
N27 Ag5 N27 169.7(5) . 3_565
N27 Ag5 Ag5 84.8(2) . 2_665
N27 Ag5 Ag5 84.8(2) 3_565 2_665
N27 Ag5 Ag4 109.0(2) . .
N27 Ag5 Ag4 71.4(2) 3_565 .
Ag5 Ag5 Ag4 92.38(3) 2_665 .
N27 Ag5 Ag4 71.4(2) . 3_565
N27 Ag5 Ag4 109.0(2) 3_565 3_565
Ag5 Ag5 Ag4 92.38(3) 2_665 3_565
Ag4 Ag5 Ag4 175.24(6) . 3_565
N9 Ag3 N20 171.6(4) . 6_655
N9 Ag3 N22 114.3(3) . 6_655
N20 Ag3 N22 70.6(3) 6_655 6_655
N9 Ag3 Ag2 86.7(2) . .
N20 Ag3 Ag2 86.9(2) 6_655 .
N22 Ag3 Ag2 154.1(2) 6_655 .
N31 Ag4 N26 170.8(3) . 4_655
N31 Ag4 N24 115.7(3) . 4_655
N26 Ag4 N24 70.6(3) 4_655 4_655
N31 Ag4 Ag5 86.9(2) . .
N26 Ag4 Ag5 85.3(2) 4_655 .
N24 Ag4 Ag5 152.3(2) 4_655 .
C30 N20 N19 105.9(8) . .
C30 N20 Ag3 120.6(7) . 6_655
N19 N20 Ag3 133.5(6) . 6_655
C29 N19 N20 106.6(8) . .
C29 N19 Ag2 121.2(7) . .
N20 N19 Ag2 131.5(6) . .
C23 N16 C22 105.4(10) . .
C23 N16 Ag1 134.5(8) . .
C22 N16 Ag1 120.0(9) . .
C5 N4 N5 105.1(8) . .
C5 N4 Ag1 119.0(7) . 6_655
N5 N4 Ag1 135.5(6) . 6_655
C39 N26 N27 105.4(9) . .
C39 N26 Ag4 120.8(7) . 4_655
N27 N26 Ag4 133.8(7) . 4_655
C6 N5 N4 105.5(8) . .
C6 N5 Ag2 123.4(7) . .
N4 N5 Ag2 131.1(6) . .
C13 N9 C12 102.9(11) . .
C13 N9 Ag3 126.1(10) . .
C12 N9 Ag3 130.8(9) . .
C40 N27 N26 106.2(8) . .
C40 N27 Ag5 120.6(7) . .
N26 N27 Ag5 131.7(7) . .
C1 N1 C4 115.2(11) . .
C1 N1 Ag1 131.4(10) . 6_655
C4 N1 Ag1 107.0(7) . 6_655
C46 N31 C47 102.6(11) . .
C46 N31 Ag4 131.3(8) . .
C47 N31 Ag4 126.0(10) . .
C45 N28 C41 118.3(11) . .
C23 N14 N15 109.8(12) . .
C13 N7 N8 106.8(11) . .
C28 N17 C24 118.1(10) . .
C28 N17 Ag2 107.8(6) . .
C24 N17 Ag2 133.8(8) . .
C28 C27 C26 116.9(13) . .
C28 C27 H27 121.5 . .
C26 C27 H27 121.5 . .
N12 C21 C22 117.6(11) . .
N12 C21 C20 121.9(16) . .
C22 C21 C20 120.5(16) . .
C46 N30 N29 104.9(12) . .
C30 N18 C29 103.8(8) . .
C11 N6 C7 116.1(10) . .
N3 C6 N5 112.6(9) . .
N3 C6 C7 126.7(9) . .
N5 C6 C7 120.6(10) . .
C2 N2 C3 118.4(13) . .
C36 N23 C37 116.7(11) . .
C31 N22 C34 115.4(10) . .
C31 N22 Ag3 109.9(7) . 6_655
C34 N22 Ag3 134.3(8) . 6_655
C5 N3 C6 102.9(9) . .
C5 N3 H3A 128.6 . .
C6 N3 H3A 128.6 . .
N3 C5 N4 114.0(10) . .
N3 C5 C4 125.7(10) . .
N4 C5 C4 120.3(10) . .
N17 C24 C25 123.8(13) . .
N17 C24 C23 115.4(10) . .
C25 C24 C23 120.8(11) . .
N17 C28 C27 122.8(10) . .
N17 C28 C29 117.5(9) . .
C27 C28 C29 119.7(11) . .
N28 C41 C42 121.4(11) . .
N28 C41 C40 117.2(10) . .
C42 C41 C40 121.3(11) . .
C25 C26 C27 119.7(12) . .
C25 C26 H26 120.2 . .
C27 C26 H26 120.2 . .
C21 N12 C18 115.3(16) . .
C40 N25 C39 101.9(9) . .
C41 C42 C43 118.7(14) . .
C41 C42 H42 120.7 . .
C43 C42 H42 120.7 . .
N20 C30 N18 112.3(9) . .
N20 C30 C31 121.7(9) . .
N18 C30 C31 125.9(9) . .
C38 N24 C35 117.7(11) . .
C38 N24 Ag4 110.3(7) . 4_655
C35 N24 Ag4 132.0(9) . 4_655
C9 C8 C7 119.9(14) . .
C9 C8 H8 120.1 . .
C7 C8 H8 120.1 . .
N2 C3 C4 120.6(14) . .
N2 C3 H3 119.7 . .
C4 C3 H3 119.7 . .
N22 C34 C33 122.3(12) . .
N22 C34 H34 118.8 . .
C33 C34 H34 118.8 . .
N30 C46 N31 112.7(12) . .
N30 C46 C45 120.7(12) . .
N31 C46 C45 126.6(11) . .
N19 C29 N18 111.5(9) . .
N19 C29 C28 122.3(10) . .
N18 C29 C28 126.2(9) . .
N16 C23 N14 109.8(12) . .
N16 C23 C24 126.1(9) . .
N14 C23 C24 123.8(13) . .
N6 C7 C8 123.9(12) . .
N6 C7 C6 115.2(9) . .
C8 C7 C6 120.8(12) . .
N28 C45 C44 123.3(13) . .
N28 C45 C46 115.9(12) . .
C44 C45 C46 120.9(12) . .
N23 C37 C38 120.8(13) . .
N23 C37 H37 119.6 . .
C38 C37 H37 119.6 . .
N6 C11 C10 121.5(13) . .
N6 C11 C12 115.1(11) . .
C10 C11 C12 123.4(11) . .
N25 C39 N26 113.7(10) . .
N25 C39 C38 124.9(10) . .
N26 C39 C38 121.3(10) . .
C12 N8 N7 106.5(12) . .
N24 C38 C37 121.1(11) . .
N24 C38 C39 116.8(10) . .
C37 C38 C39 122.1(11) . .
C9 C10 C11 120.9(12) . .
C9 C10 H10 119.6 . .
C11 C10 H10 119.6 . .
C22 N15 N14 104.5(10) . .
C47 N29 N30 107.4(11) . .
N15 C22 N16 110.4(14) . .
N15 C22 C21 127.0(13) . .
N16 C22 C21 122.7(12) . .
N1 C4 C3 121.4(12) . .
N1 C4 C5 115.6(10) . .
C3 C4 C5 123.0(12) . .
N10 C14 C17 124(2) . .
N10 C14 C13 118.8(15) . .
C17 C14 C13 117.5(15) . .
N29 C47 N31 112.3(13) . .
N29 C47 C48 123.0(12) . .
N31 C47 C48 124.7(12) . .
C45 C44 C43 119.2(13) . .
C45 C44 H44 120.4 . .
C43 C44 H44 120.4 . .
N25 C40 N27 112.8(9) . .
N25 C40 C41 124.2(11) . .
N27 C40 C41 122.9(10) . .
C52 O1 H1A 109.6 . .
C33 N21 C32 116.6(12) . .
C51 C48 N32 121.8(19) . .
C51 C48 C47 117.9(15) . .
N32 C48 C47 120.3(15) . .
C24 C25 C26 118.7(12) . .
C24 C25 H25 120.6 . .
C26 C25 H25 120.6 . .
N1 C1 C2 122.7(14) . .
N1 C1 H1 118.7 . .
C2 C1 H1 118.7 . .
N22 C31 C32 121.3(11) . .
N22 C31 C30 116.5(10) . .
C32 C31 C30 122.2(11) . .
N21 C32 C31 121.9(13) . .
N21 C32 H32 119.0 . .
C31 C32 H32 119.0 . .
C20 N13 C19 124.2(18) . .
N23 C36 C35 123.0(13) . .
N23 C36 H36 118.5 . .
C35 C36 H36 118.5 . .
C50 C49 N32 119.5(18) . .
C50 C49 H49 120.2 . .
N32 C49 H49 120.2 . .
N8 C12 N9 111.9(14) . .
N8 C12 C11 122.7(13) . .
N9 C12 C11 125.3(11) . .
N7 C13 N9 111.8(14) . .
N7 C13 C14 124.2(13) . .
N9 C13 C14 123.9(12) . .
N24 C35 C36 120.6(14) . .
N24 C35 H35 119.7 . .
C36 C35 H35 119.7 . .
N21 C33 C34 122.5(13) . .
N21 C33 H33 118.8 . .
C34 C33 H33 118.8 . .
C8 C9 C10 117.7(13) . .
C8 C9 H9 121.2 . .
C10 C9 H9 121.2 . .
N12 C18 C19 126(3) . .
N12 C18 H18 117.1 . .
C19 C18 H18 117.1 . .
C14 C17 N11 117.0(19) . .
C14 C17 H17 121.5 . .
N11 C17 H17 121.5 . .
C44 C43 C42 119.1(14) . .
C44 C43 H43 120.5 . .
C42 C43 H43 120.5 . .
C49 N32 C48 120.2(17) . .
C51 N33 C50 117.0(19) . .
C49 C50 N33 123(2) . .
C49 C50 H50 118.3 . .
N33 C50 H50 118.3 . .
N13 C19 C18 116(2) . .
N13 C19 H19 122.1 . .
C18 C19 H19 122.1 . .
C48 C51 N33 117.9(18) . .
N2 C2 C1 121.4(15) . .
N2 C2 H2 119.3 . .
C1 C2 H2 119.3 . .
N13 C20 C21 116.9(19) . .
N13 C20 H20 121.5 . .
C21 C20 H20 121.5 . .
C14 N10 C15 118(2) . .
C16 N11 C17 121(2) . .
C16 C15 N10 118(3) . .
N11 C16 C15 123(3) . .
N11 C16 H16 118.7 . .
C15 C16 H16 118.7 . .
O1 C52 H52A 109.5 . .
O1 C52 H52B 109.5 . .
H52A C52 H52B 109.5 . .
O1 C52 H52C 109.5 . .
H52A C52 H52C 109.5 . .
H52B C52 H52C 109.5 . .

loop_
_geom_bond_atom_site_label_1
_geom_bond_atom_site_label_2
_geom_bond_distance
_geom_bond_site_symmetry_2
Ag2 N5 2.158(8) .
Ag2 N19 2.168(9) .
Ag2 N17 2.638(8) .
Ag2 Ag1 2.9635(11) .
Ag2 Ag3 2.9745(11) .
Ag2 Ag2 3.0184(13) 6_655
Ag1 N4 2.184(8) 6_655
Ag1 N16 2.185(9) .
Ag1 N1 2.539(10) 6_655
Ag5 N27 2.170(8) .
Ag5 N27 2.170(8) 3_565
Ag5 Ag5 2.990(3) 2_665
Ag5 Ag4 3.0079(8) .
Ag5 Ag4 3.0079(8) 3_565
Ag3 N9 2.147(9) .
Ag3 N20 2.173(8) 6_655
Ag3 N22 2.557(9) 6_655
Ag4 N31 2.153(10) .
Ag4 N26 2.174(9) 4_655
Ag4 N24 2.572(10) 4_655
N20 C30 1.327(13) .
N20 N19 1.359(11) .
N20 Ag3 2.173(8) 6_655
N19 C29 1.334(13) .
N16 C23 1.318(16) .
N16 C22 1.419(15) .
N4 C5 1.333(14) .
N4 N5 1.374(12) .
N4 Ag1 2.184(8) 6_655
N26 C39 1.345(14) .
N26 N27 1.360(12) .
N26 Ag4 2.174(9) 4_655
N5 C6 1.349(12) .
N9 C13 1.358(17) .
N9 C12 1.363(18) .
N27 C40 1.354(14) .
N1 C1 1.346(17) .
N1 C4 1.357(16) .
N1 Ag1 2.539(10) 6_655
N31 C46 1.347(17) .
N31 C47 1.350(15) .
N28 C45 1.337(14) .
N28 C41 1.362(15) .
N14 C23 1.350(14) .
N14 N15 1.38(2) .
N7 C13 1.338(18) .
N7 N8 1.36(2) .
N17 C28 1.335(15) .
N17 C24 1.353(13) .
C27 C28 1.412(15) .
C27 C26 1.420(19) .
C27 H27 0.9500 .
C21 N12 1.30(2) .
C21 C22 1.46(2) .
C21 C20 1.46(2) .
N30 C46 1.341(16) .
N30 N29 1.366(18) .
N18 C30 1.335(13) .
N18 C29 1.336(14) .
N6 C11 1.335(14) .
N6 C7 1.357(16) .
C6 N3 1.334(15) .
C6 C7 1.479(16) .
N2 C2 1.31(2) .
N2 C3 1.330(19) .
N23 C36 1.318(19) .
N23 C37 1.340(17) .
N22 C31 1.333(15) .
N22 C34 1.340(14) .
N22 Ag3 2.557(9) 6_655
N3 C5 1.327(15) .
N3 H3A 0.8800 .
C5 C4 1.489(17) .
C24 C25 1.366(18) .
C24 C23 1.475(19) .
C28 C29 1.460(14) .
C41 C42 1.385(17) .
C41 C40 1.445(15) .
C26 C25 1.38(2) .
C26 H26 0.9500 .
N12 C18 1.35(2) .
N25 C40 1.347(14) .
N25 C39 1.350(15) .
C42 C43 1.40(2) .
C42 H42 0.9500 .
C30 C31 1.455(15) .
N24 C38 1.327(15) .
N24 C35 1.337(15) .
N24 Ag4 2.572(10) 4_655
C8 C9 1.34(2) .
C8 C7 1.396(16) .
C8 H8 0.9500 .
C3 C4 1.382(17) .
C3 H3 0.9500 .
C34 C33 1.365(19) .
C34 H34 0.9500 .
C46 C45 1.479(18) .
C45 C44 1.36(2) .
C37 C38 1.403(16) .
C37 H37 0.9500 .
C11 C10 1.421(19) .
C11 C12 1.46(2) .
C39 C38 1.463(15) .
N8 C12 1.336(17) .
C10 C9 1.37(2) .
C10 H10 0.9500 .
N15 C22 1.343(19) .
N29 C47 1.316(18) .
C14 N10 1.33(2) .
C14 C17 1.35(2) .
C14 C13 1.45(2) .
C47 C48 1.45(2) .
C44 C43 1.37(2) .
C44 H44 0.9500 .
O1 C52 1.43(2) .
O1 H1A 0.8400 .
N21 C33 1.31(2) .
N21 C32 1.321(17) .
C48 C51 1.31(3) .
C48 N32 1.39(2) .
C25 H25 0.9500 .
C1 C2 1.35(2) .
C1 H1 0.9500 .
C31 C32 1.390(16) .
C32 H32 0.9500 .
N13 C20 1.30(2) .
N13 C19 1.31(3) .
C36 C35 1.37(2) .
C36 H36 0.9500 .
C49 C50 1.25(3) .
C49 N32 1.32(2) .
C49 H49 0.9500 .
C35 H35 0.9500 .
C33 H33 0.9500 .
C9 H9 0.9500 .
C18 C19 1.38(3) .
C18 H18 0.9500 .
C17 N11 1.35(3) .
C17 H17 0.9500 .
C43 H43 0.9500 .
N33 C51 1.37(3) .
N33 C50 1.43(3) .
C50 H50 0.9500 .
C19 H19 0.9500 .
C2 H2 0.9500 .
C20 H20 0.9500 .
N10 C15 1.39(3) .
N11 C16 1.32(3) .
C15 C16 1.34(4) .
C16 H16 0.9500 .
C52 H52A 0.9800 .
C52 H52B 0.9800 .
C52 H52C 0.9800 .
